data_4020095
loop_
_publ_author_name
'Konosonoks, Armands'
'Wright, P. John'
'Tsao, Meng-Lin'
'Pika, Jana'
'Novak, Kevin'
'Mandel, Sarah M.'
'Krause Bauer, Jeanette A.'
'Bohne, Cornelia'
'Gudmundsd\'ottir, Anna D.'

_publ_section_title
;
 Photoenolization of 2-(2-Methyl Benzoyl) Benzoic Acid, Methyl Ester:
 Effect of E Photoenol Lifetime on the Photochemistry
;
_journal_coden_ASTM JOCEAH
_journal_issue 7
_journal_name_full 'The Journal of Organic Chemistry'
_journal_page_first 2763
_journal_page_last 2770
_journal_paper_doi 10.1021/jo048055x
_journal_volume 70
_journal_year 2005
_chemical_formula_moiety 'C32 H30 O6'
_chemical_formula_sum 'C32 H30 O6'
_chemical_formula_weight 510.56
_chemical_name_systematic
;
1,2-bis(2-methylphenyl)-1,2-bis(4-carbmethoxyphenyl)-
1,2-ethanediol
;
_space_group_IT_number 15
_symmetry_cell_setting monoclinic
_symmetry_space_group_name_Hall '-C 2yc'
_symmetry_space_group_name_H-M 'C 1 2/c 1'
_atom_sites_solution_hydrogens difmap
_atom_sites_solution_primary direct
_atom_sites_solution_secondary difmap
_cell_angle_alpha 90.00
_cell_angle_beta 91.374(4)
_cell_angle_gamma 90.00
_cell_formula_units_Z 4
_cell_length_a 10.1964(7)
_cell_length_b 14.2476(9)
_cell_length_c 18.0359(11)
_cell_measurement_reflns_used 4208
_cell_measurement_temperature 150(2)
_cell_measurement_theta_max 67.45
_cell_measurement_theta_min 4.91
_cell_volume 2619.4(3)
_computing_data_reduction 'Bruker SHELXTL v6.14 and Crystal Impact DIAMOND v2.1e (1997)'
_diffrn_ambient_temperature 150(2)
_diffrn_detector_area_resol_mean 0.8
_diffrn_measurement_device_type 'SMART6000 CCD'
_diffrn_measurement_method '\w scans'
_diffrn_radiation_monochromator graphite
_diffrn_radiation_source 'fine-focus sealed tube'
_diffrn_radiation_type CuK\a
_diffrn_radiation_wavelength 1.54178
_diffrn_reflns_av_R_equivalents 0.0539
_diffrn_reflns_av_sigmaI/netI 0.0435
_diffrn_reflns_limit_h_max 12
_diffrn_reflns_limit_h_min -12
_diffrn_reflns_limit_k_max 16
_diffrn_reflns_limit_k_min -17
_diffrn_reflns_limit_l_max 21
_diffrn_reflns_limit_l_min -21
_diffrn_reflns_number 7989
_diffrn_reflns_theta_max 67.75
_diffrn_reflns_theta_min 4.91
_diffrn_standards_decay_% 0
_diffrn_standards_interval_count ?
_diffrn_standards_interval_time ?
_diffrn_standards_number 0
_exptl_absorpt_coefficient_mu 0.721
_exptl_absorpt_correction_T_max 0.9580
_exptl_absorpt_correction_T_min 0.9314
_exptl_absorpt_correction_type multi-scan
_exptl_absorpt_process_details 'SADABS v2.10 (Sheldrick)'
_exptl_crystal_colour colorless
_exptl_crystal_density_diffrn 1.295
_exptl_crystal_density_meas ?
_exptl_crystal_density_method .
_exptl_crystal_description wedge
_exptl_crystal_F_000 1080
_exptl_crystal_size_max 0.10
_exptl_crystal_size_mid 0.10
_exptl_crystal_size_min 0.06
_refine_ls_extinction_coef ?
_refine_ls_extinction_method none
_refine_ls_goodness_of_fit_ref 1.053
_refine_ls_hydrogen_treatment mixed
_refine_ls_matrix_type full
_refine_ls_number_parameters 175
_refine_ls_number_reflns 2309
_refine_ls_number_restraints 0
_refine_ls_restrained_S_all 1.053
_refine_ls_R_factor_all 0.0599
_refine_ls_R_factor_gt 0.0483
_refine_ls_shift/su_max 0.000
_refine_ls_shift/su_mean 0.000
_refine_ls_structure_factor_coef Fsqd
_refine_ls_weighting_details 'calc w=1/[\s^2^(Fo^2^)+(0.0909P)^2^+0.0827P] where P=(Fo^2^+2Fc^2^)/3'
_refine_ls_weighting_scheme calc
_refine_ls_wR_factor_gt 0.1331
_refine_ls_wR_factor_ref 0.1411
_reflns_number_gt 1821
_reflns_number_total 2309
_reflns_threshold_expression >2\s(I)
_cod_original_sg_symbol_H-M 'C 2/c'
_cod_database_code 4020095

loop_
_symmetry_equiv_pos_as_xyz
'x, y, z'
'-x, y, -z+1/2'
'x+1/2, y+1/2, z'
'-x+1/2, y+1/2, -z+1/2'
'-x, -y, -z'
'x, -y, z-1/2'
'-x+1/2, -y+1/2, -z'
'x+1/2, -y+1/2, z-1/2'

loop_
_atom_site_label
_atom_site_type_symbol
_atom_site_fract_x
_atom_site_fract_y
_atom_site_fract_z
_atom_site_U_iso_or_equiv
_atom_site_adp_type
_atom_site_occupancy
_atom_site_symmetry_multiplicity
_atom_site_calc_flag
_atom_site_refinement_flags
_atom_site_disorder_assembly
_atom_site_disorder_group
O1 O 0.15715(13) 0.52665(9) 0.20296(6) 0.0371(3) Uani 1 1 d . . .
H1 H 0.173(2) 0.4741(16) 0.1849(13) 0.056 Uiso 1 1 d . . .
O2 O 0.09237(15) 0.86200(9) 0.50565(7) 0.0537(4) Uani 1 1 d . . .
O3 O 0.20653(13) 0.92472(8) 0.41348(7) 0.0449(4) Uani 1 1 d . . .
C1 C 0.11540(19) 0.43118(11) 0.31358(9) 0.0352(4) Uani 1 1 d . . .
C2 C 0.2468(2) 0.42262(13) 0.33961(10) 0.0431(5) Uani 1 1 d . . .
C3 C 0.2790(2) 0.34401(15) 0.38339(11) 0.0548(6) Uani 1 1 d . . .
H3 H 0.3672 0.3370 0.4008 0.066 Uiso 1 1 calc R . .
C4 C 0.1892(3) 0.27680(14) 0.40225(11) 0.0583(6) Uani 1 1 d . . .
H4 H 0.2152 0.2250 0.4324 0.070 Uiso 1 1 calc R . .
C5 C 0.0618(2) 0.28515(14) 0.37716(10) 0.0519(6) Uani 1 1 d . . .
H5 H -0.0014 0.2390 0.3894 0.062 Uiso 1 1 calc R . .
C6 C 0.0263(2) 0.36167(12) 0.33383(10) 0.0415(5) Uani 1 1 d . . .
H6 H -0.0624 0.3672 0.3171 0.050 Uiso 1 1 calc R . .
C7 C 0.07422(17) 0.51692(11) 0.26551(9) 0.0322(4) Uani 1 1 d . . .
C8 C 0.09415(16) 0.60589(11) 0.31262(9) 0.0320(4) Uani 1 1 d . . .
C9 C 0.14712(18) 0.68724(12) 0.28168(9) 0.0376(4) Uani 1 1 d . . .
H9 H 0.1716 0.6873 0.2312 0.045 Uiso 1 1 calc R . .
C10 C 0.16418(18) 0.76755(12) 0.32396(10) 0.0380(4) Uani 1 1 d . . .
H10 H 0.2000 0.8222 0.3021 0.046 Uiso 1 1 calc R . .
C11 C 0.12946(17) 0.76909(11) 0.39794(9) 0.0358(4) Uani 1 1 d . . .
C12 C 0.07656(17) 0.68813(12) 0.42927(9) 0.0359(4) Uani 1 1 d . . .
H12 H 0.0519 0.6883 0.4797 0.043 Uiso 1 1 calc R . .
C13 C 0.06004(17) 0.60801(12) 0.38713(9) 0.0341(4) Uani 1 1 d . . .
H13 H 0.0248 0.5533 0.4092 0.041 Uiso 1 1 calc R . .
C14 C 0.13988(18) 0.85471(12) 0.44543(10) 0.0395(4) Uani 1 1 d . . .
C15 C 0.2130(2) 1.01077(13) 0.45654(12) 0.0529(6) Uani 1 1 d . . .
H15A H 0.2591 0.9988 0.5039 0.079 Uiso 1 1 calc R . .
H15B H 0.1239 1.0329 0.4659 0.079 Uiso 1 1 calc R . .
H15C H 0.2603 1.0588 0.4289 0.079 Uiso 1 1 calc R . .
C16 C 0.3547(2) 0.49240(16) 0.32520(12) 0.0553(6) Uani 1 1 d . . .
H16A H 0.4399 0.4641 0.3380 0.083 Uiso 1 1 calc R . .
H16B H 0.3419 0.5485 0.3556 0.083 Uiso 1 1 calc R . .
H16C H 0.3525 0.5099 0.2726 0.083 Uiso 1 1 calc R . .

loop_
_atom_site_aniso_label
_atom_site_aniso_U_11
_atom_site_aniso_U_22
_atom_site_aniso_U_33
_atom_site_aniso_U_23
_atom_site_aniso_U_13
_atom_site_aniso_U_12
O1 0.0437(8) 0.0367(7) 0.0313(6) -0.0017(5) 0.0097(6) 0.0000(6)
O2 0.0779(11) 0.0430(8) 0.0409(8) -0.0081(6) 0.0168(7) -0.0147(7)
O3 0.0597(9) 0.0326(6) 0.0429(7) -0.0051(5) 0.0116(7) -0.0091(6)
C1 0.0481(11) 0.0320(8) 0.0255(8) -0.0032(6) 0.0033(8) 0.0068(8)
C2 0.0518(12) 0.0414(10) 0.0360(9) -0.0088(8) -0.0037(9) 0.0125(9)
C3 0.0691(14) 0.0514(12) 0.0433(11) -0.0093(9) -0.0127(10) 0.0243(11)
C4 0.1001(19) 0.0362(10) 0.0383(10) 0.0013(8) -0.0066(11) 0.0180(11)
C5 0.0842(16) 0.0368(10) 0.0348(10) 0.0026(8) 0.0071(10) 0.0037(10)
C6 0.0532(12) 0.0368(9) 0.0348(9) 0.0018(7) 0.0067(9) 0.0035(8)
C7 0.0374(10) 0.0327(8) 0.0268(8) 0.0003(6) 0.0042(7) 0.0002(7)
C8 0.0341(9) 0.0325(9) 0.0294(8) 0.0010(7) -0.0004(7) 0.0014(7)
C9 0.0430(11) 0.0401(9) 0.0296(8) 0.0025(7) 0.0029(8) -0.0059(8)
C10 0.0427(11) 0.0344(9) 0.0370(9) 0.0035(7) 0.0036(8) -0.0070(8)
C11 0.0380(10) 0.0346(9) 0.0347(9) -0.0008(7) 0.0002(8) -0.0011(7)
C12 0.0431(11) 0.0358(9) 0.0291(8) 0.0011(7) 0.0040(7) 0.0021(7)
C13 0.0394(10) 0.0313(8) 0.0316(8) 0.0044(7) 0.0028(7) 0.0001(7)
C14 0.0447(11) 0.0356(9) 0.0381(10) -0.0011(7) 0.0000(8) -0.0023(8)
C15 0.0733(15) 0.0370(10) 0.0492(11) -0.0101(8) 0.0168(11) -0.0102(10)
C16 0.0458(12) 0.0646(13) 0.0552(12) -0.0072(10) -0.0049(10) 0.0078(10)

loop_
_cod_changelog_entry_id
_cod_changelog_entry_author
_cod_changelog_entry_date
_cod_changelog_entry_text
1 'Vaitkus, Antanas' 2021-10-23T08:00:00+03:00 'Updated bibliographic information.'
